data_7205261
loop_
_publ_author_name
'Chen, Yang'
'Yang, Zhou'
'Guo, Cheng-Xin'
'Ni, Chun-Yan'
'Li, Hong-Xi'
'Ren, Zhi-Gang'
'Lang, Jian-Ping'

_publ_section_title
;
 Using alcohols as alkylation reagents for 4-cyanopyridinium and
 N,N&#x2032;-dialkyl-4,4&#x2032;-bipyridinium and their one-dimensional
 iodoplumbates
;
_journal_issue 1
_journal_name_full CrystEngComm
_journal_page_first 243
_journal_paper_doi 10.1039/c0ce00309c
_journal_volume 13
_journal_year 2011
_chemical_formula_moiety '2(I6 Pb2), 4(C8 H9 N2), 4(C H1.50 N0.50)'
_chemical_formula_sum 'C38 H45 I12 N11 Pb4'
_chemical_formula_weight 3007.45
_chemical_name_systematic
;
?
;
_space_group_IT_number 15
_symmetry_cell_setting monoclinic
_symmetry_space_group_name_Hall '-C 2yc'
_symmetry_space_group_name_H-M 'C 1 2/c 1'
_atom_sites_solution_hydrogens geom
_atom_sites_solution_primary direct
_atom_sites_solution_secondary difmap
_audit_creation_date 2009-06-15
_audit_creation_method 'by CrystalStructure 3.6.0'
_cell_angle_alpha 90.00
_cell_angle_beta 94.97(3)
_cell_angle_gamma 90.00
_cell_formula_units_Z 4
_cell_length_a 16.743(3)
_cell_length_b 14.793(3)
_cell_length_c 28.814(6)
_cell_measurement_reflns_used 10549
_cell_measurement_temperature 223(2)
_cell_measurement_theta_max 27.4932
_cell_measurement_theta_min 3.0984
_cell_volume 7110(2)
_computing_cell_refinement 'CrystalClear, Ver. 1.30 (Rigaku/MSC, 2001)'
_computing_data_collection 'CrystalClear, Ver. 1.30 (Rigaku/MSC, 2001)'
_computing_data_reduction 'CrystalStructure, Ver. 3.60 (Rigaku/MSC, 2004)'
_computing_molecular_graphics 'ORTEPII (Johnson, 1976)'
_computing_publication_material SHELXL97
_computing_structure_refinement 'SHELXL-97 (Sheldrick, 1997)'
_computing_structure_solution 'SHELXS-97 (Sheldrick, 1990)'
_diffrn_ambient_temperature 223(2)
_diffrn_measured_fraction_theta_full 0.980
_diffrn_measured_fraction_theta_max 0.980
_diffrn_measurement_device_type 'Rigaku MercuryCCD area detector'
_diffrn_measurement_method \w
_diffrn_radiation_monochromator graphite
_diffrn_radiation_source 'fine-focus sealed tube'
_diffrn_radiation_type MoK\a
_diffrn_radiation_wavelength 0.71073
_diffrn_reflns_av_R_equivalents 0.0643
_diffrn_reflns_av_sigmaI/netI 0.1177
_diffrn_reflns_limit_h_max 18
_diffrn_reflns_limit_h_min -21
_diffrn_reflns_limit_k_max 19
_diffrn_reflns_limit_k_min -17
_diffrn_reflns_limit_l_max 22
_diffrn_reflns_limit_l_min -37
_diffrn_reflns_number 16517
_diffrn_reflns_theta_full 27.48
_diffrn_reflns_theta_max 27.48
_diffrn_reflns_theta_min 3.10
_diffrn_standards_decay_% 0
_diffrn_standards_interval_count 0
_diffrn_standards_interval_time 0
_diffrn_standards_number 0
_exptl_absorpt_coefficient_mu 14.686
_exptl_absorpt_correction_T_max 0.2167
_exptl_absorpt_correction_T_min 0.2022
_exptl_absorpt_correction_type multi-scan
_exptl_absorpt_process_details 'Jacobson, R. (1998) Private communication to Rigaku Company, Tokyo, Japan.'
_exptl_crystal_colour yellow
_exptl_crystal_density_diffrn 2.810
_exptl_crystal_density_method 'not measured'
_exptl_crystal_description Block
_exptl_crystal_F_000 5256.0
_exptl_crystal_size_max 0.16
_exptl_crystal_size_mid 0.15
_exptl_crystal_size_min 0.15
_refine_diff_density_max 1.692
_refine_diff_density_min -2.210
_refine_diff_density_rms 0.301
_refine_ls_extinction_method none
_refine_ls_goodness_of_fit_ref 1.045
_refine_ls_hydrogen_treatment constr
_refine_ls_matrix_type full
_refine_ls_number_parameters 286
_refine_ls_number_reflns 7997
_refine_ls_number_restraints 30
_refine_ls_restrained_S_all 1.043
_refine_ls_R_factor_all 0.1252
_refine_ls_R_factor_gt 0.0725
_refine_ls_shift/su_max 0.000
_refine_ls_shift/su_mean 0.000
_refine_ls_structure_factor_coef Fsqd
_refine_ls_weighting_details 'calc w=1/[\s^2^(Fo^2^)+(0.0462P)^2^+0.0000P] where P=(Fo^2^+2Fc^2^)/3'
_refine_ls_weighting_scheme calc
_refine_ls_wR_factor_gt 0.1437
_refine_ls_wR_factor_ref 0.1720
_reflns_number_gt 4774
_reflns_number_total 7997
_reflns_threshold_expression >2sigma(I)
_cod_data_source_file C0CE00309C.TXT
_cod_data_source_block 1
_cod_depositor_comments
;
The following automatic conversions were performed:
'_symmetry_cell_setting' value 'Monoclinic' changed to 'monoclinic'
according to '/home/saulius/struct/CIF-dictionaries/cif_core.dic'
dictionary named 'cif_core.dic' version 2.4.1 from 2010-06-29.

Automatic conversion script
Id: cif_fix_enum 1555 2011-01-17 13:19:09Z saulius 
;
_cod_original_sg_symbol_H-M 'C 2/c'
_cod_database_code 7205261

loop_
_symmetry_equiv_pos_as_xyz
'x, y, z'
'-x, y, -z+1/2'
'x+1/2, y+1/2, z'
'-x+1/2, y+1/2, -z+1/2'
'-x, -y, -z'
'x, -y, z-1/2'
'-x+1/2, -y+1/2, -z'
'x+1/2, -y+1/2, z-1/2'

loop_
_atom_site_label
_atom_site_type_symbol
_atom_site_fract_x
_atom_site_fract_y
_atom_site_fract_z
_atom_site_U_iso_or_equiv
_atom_site_adp_type
_atom_site_occupancy
_atom_site_symmetry_multiplicity
_atom_site_calc_flag
_atom_site_refinement_flags
_atom_site_disorder_assembly
_atom_site_disorder_group
Pb3 Pb 0.2500 0.2500 0.0000 0.0352(2) Uani 1 2 d S . .
Pb1 Pb 0.0000 0.25419(6) -0.2500 0.0343(2) Uani 1 2 d S . .
Pb2 Pb 0.13277(3) 0.25009(4) -0.126361(16) 0.03468(17) Uani 1 1 d . . .
I4 I 0.12713(5) 0.39630(7) -0.04605(3) 0.0410(3) Uani 1 1 d . . .
I3 I 0.11882(6) 0.09742(7) -0.20926(3) 0.0453(3) Uani 1 1 d . . .
I5 I 0.32308(6) 0.24569(7) -0.10033(3) 0.0458(3) Uani 1 1 d . . .
I6 I 0.37342(5) 0.40105(7) 0.04611(3) 0.0405(3) Uani 1 1 d . . .
I2 I 0.05953(5) 0.26383(7) -0.35266(3) 0.0410(3) Uani 1 1 d . . .
I1 I -0.13936(6) 0.39671(8) -0.29063(3) 0.0507(3) Uani 1 1 d . . .
N1 N 0.7033(6) 0.4461(8) 0.1206(4) 0.037(3) Uani 1 1 d . . .
N2 N 0.4272(8) 0.6209(11) 0.1267(5) 0.072(5) Uani 1 1 d . . .
C1 C 0.6656(9) 0.4802(10) 0.0816(5) 0.046(4) Uani 1 1 d . . .
H1A H 0.6901 0.4755 0.0536 0.055 Uiso 1 1 calc R . .
C2 C 0.5937(9) 0.5209(11) 0.0813(5) 0.051(5) Uani 1 1 d . . .
H2A H 0.5677 0.5434 0.0535 0.062 Uiso 1 1 calc R . .
C3 C 0.5589(8) 0.5289(10) 0.1230(5) 0.038(4) Uani 1 1 d . . .
C4 C 0.5976(8) 0.4953(10) 0.1632(5) 0.040(4) Uani 1 1 d . . .
H4A H 0.5748 0.5011 0.1917 0.048 Uiso 1 1 calc R . .
C5 C 0.6710(8) 0.4526(11) 0.1611(5) 0.046(4) Uani 1 1 d . . .
H5A H 0.6979 0.4283 0.1882 0.056 Uiso 1 1 calc R . .
C6 C 0.4840(9) 0.5783(11) 0.1249(5) 0.046(4) Uani 1 1 d . . .
C7 C 0.7820(8) 0.4001(12) 0.1191(5) 0.055(5) Uani 1 1 d . . .
H7A H 0.8130 0.4074 0.1492 0.066 Uiso 1 1 calc R . .
H7B H 0.8118 0.4294 0.0954 0.066 Uiso 1 1 calc R . .
C8 C 0.7737(9) 0.3000(12) 0.1079(6) 0.069(6) Uani 1 1 d . . .
H8A H 0.8265 0.2733 0.1074 0.104 Uiso 1 1 calc R . .
H8B H 0.7441 0.2923 0.0777 0.104 Uiso 1 1 calc R . .
H8C H 0.7452 0.2704 0.1316 0.104 Uiso 1 1 calc R . .
N3 N 0.1008(7) 0.4792(8) 0.1471(4) 0.041(3) Uani 1 1 d . . .
N4 N 0.2587(8) 0.6247(11) 0.0124(5) 0.069(5) Uani 1 1 d . . .
C9 C 0.1777(9) 0.4990(11) 0.1546(5) 0.050(4) Uani 1 1 d . . .
H9A H 0.2027 0.4897 0.1847 0.061 Uiso 1 1 calc R . .
C10 C 0.2229(8) 0.5318(13) 0.1218(5) 0.058(5) Uani 1 1 d . . .
H10A H 0.2778 0.5439 0.1285 0.069 Uiso 1 1 calc R . .
C11 C 0.1846(8) 0.5470(11) 0.0775(5) 0.044(4) Uani 1 1 d . . .
C12 C 0.1049(8) 0.5284(10) 0.0693(5) 0.046(4) Uani 1 1 d . . .
H12A H 0.0784 0.5386 0.0397 0.056 Uiso 1 1 calc R . .
C13 C 0.0626(9) 0.4941(11) 0.1052(5) 0.049(4) Uani 1 1 d . . .
H13A H 0.0075 0.4817 0.0998 0.059 Uiso 1 1 calc R . .
C14 C 0.2291(9) 0.5906(13) 0.0408(5) 0.052(5) Uani 1 1 d . . .
C15 C 0.0554(10) 0.4514(13) 0.1860(6) 0.068(6) Uani 1 1 d . . .
H15A H 0.0929 0.4385 0.2133 0.082 Uiso 1 1 calc R . .
H15B H 0.0207 0.5012 0.1942 0.082 Uiso 1 1 calc R . .
C16 C 0.0076(10) 0.3736(16) 0.1752(6) 0.106(9) Uani 1 1 d . . .
H16A H -0.0214 0.3578 0.2017 0.159 Uiso 1 1 calc R . .
H16B H 0.0419 0.3236 0.1679 0.159 Uiso 1 1 calc R . .
H16C H -0.0301 0.3864 0.1485 0.159 Uiso 1 1 calc R . .
C17 C 0.0595(11) 0.7022(15) -0.0301(7) 0.075(3) Uani 1 1 d U . .
N5 N 0.0612(8) 0.6399(11) -0.0517(5) 0.075(3) Uani 1 1 d U . .
C18 C 0.0558(10) 0.7806(13) 0.0007(6) 0.075(3) Uani 1 1 d U . .
H18A H 0.0039 0.8095 -0.0049 0.112 Uiso 1 1 calc R . .
H18B H 0.0976 0.8232 -0.0056 0.112 Uiso 1 1 calc R . .
H18C H 0.0635 0.7609 0.0329 0.112 Uiso 1 1 calc R . .
N6 N 0.8096(12) 0.329(2) 0.2357(7) 0.044(5) Uani 0.50 1 d PU . .
C20 C 0.8591(14) 0.176(2) 0.2491(9) 0.044(5) Uani 0.50 1 d PU . .
H20A H 0.9157 0.1768 0.2444 0.066 Uiso 0.50 1 calc PR . .
H20B H 0.8341 0.1234 0.2340 0.066 Uiso 0.50 1 calc PR . .
H20C H 0.8526 0.1738 0.2822 0.066 Uiso 0.50 1 calc PR . .
C19 C 0.8231(17) 0.253(2) 0.2303(9) 0.044(5) Uani 0.50 1 d PU . .

loop_
_atom_site_aniso_label
_atom_site_aniso_U_11
_atom_site_aniso_U_22
_atom_site_aniso_U_33
_atom_site_aniso_U_23
_atom_site_aniso_U_13
_atom_site_aniso_U_12
Pb3 0.0354(4) 0.0382(6) 0.0307(4) -0.0033(3) -0.0048(3) 0.0040(4)
Pb1 0.0368(4) 0.0349(5) 0.0298(4) 0.000 -0.0043(3) 0.000
Pb2 0.0382(3) 0.0359(4) 0.0288(3) -0.0019(2) -0.0034(2) -0.0008(3)
I4 0.0445(5) 0.0374(7) 0.0395(5) -0.0069(4) -0.0049(4) 0.0091(5)
I3 0.0558(6) 0.0434(7) 0.0348(5) -0.0064(4) -0.0077(4) 0.0136(5)
I5 0.0378(5) 0.0483(8) 0.0521(6) -0.0088(5) 0.0089(4) -0.0015(5)
I6 0.0453(5) 0.0383(7) 0.0374(5) 0.0016(4) 0.0003(4) -0.0032(5)
I2 0.0382(5) 0.0428(7) 0.0426(5) 0.0088(5) 0.0072(4) 0.0023(5)
I1 0.0575(6) 0.0459(8) 0.0472(6) -0.0079(5) -0.0050(4) 0.0137(6)
N1 0.041(7) 0.023(7) 0.049(8) -0.003(5) 0.012(5) -0.018(6)
N2 0.057(9) 0.065(13) 0.095(13) 0.017(9) 0.005(8) 0.017(9)
C1 0.059(10) 0.030(10) 0.050(10) -0.007(7) 0.005(7) 0.007(8)
C2 0.055(9) 0.065(14) 0.032(8) 0.007(7) -0.008(6) 0.012(9)
C3 0.032(7) 0.033(10) 0.048(9) -0.004(7) 0.008(6) -0.004(7)
C4 0.046(8) 0.043(11) 0.032(8) 0.011(7) 0.012(6) -0.002(8)
C5 0.048(9) 0.063(13) 0.028(8) -0.002(7) 0.004(6) -0.011(8)
C6 0.052(9) 0.035(11) 0.051(10) 0.001(7) 0.005(7) -0.001(8)
C7 0.039(8) 0.066(15) 0.060(11) 0.006(9) 0.008(7) 0.008(9)
C8 0.041(10) 0.043(13) 0.124(17) 0.011(11) 0.015(9) 0.009(9)
N3 0.047(7) 0.036(9) 0.042(7) -0.012(6) 0.006(5) 0.003(6)
N4 0.081(11) 0.063(13) 0.064(11) -0.021(8) 0.019(8) -0.007(9)
C9 0.055(9) 0.055(12) 0.038(9) -0.010(8) -0.014(7) 0.022(9)
C10 0.034(8) 0.086(16) 0.053(11) 0.001(10) 0.003(7) 0.019(9)
C11 0.034(7) 0.054(12) 0.041(9) -0.022(7) -0.009(6) 0.017(8)
C12 0.055(9) 0.042(11) 0.040(9) -0.017(7) -0.007(7) 0.013(8)
C13 0.059(10) 0.050(12) 0.036(9) -0.012(7) -0.012(7) 0.009(8)
C14 0.052(10) 0.067(14) 0.038(9) -0.010(9) 0.004(7) 0.016(9)
C15 0.067(12) 0.071(16) 0.069(13) -0.025(10) 0.014(9) -0.032(11)
C16 0.085(14) 0.17(3) 0.071(15) -0.019(15) 0.042(11) -0.035(16)
C17 0.083(7) 0.061(9) 0.079(8) -0.026(5) -0.003(5) -0.001(6)
N5 0.083(7) 0.061(9) 0.079(8) -0.026(5) -0.003(5) -0.001(6)
C18 0.083(7) 0.061(9) 0.079(8) -0.026(5) -0.003(5) -0.001(6)
N6 0.036(8) 0.067(14) 0.033(8) 0.014(9) 0.023(6) 0.005(10)
C20 0.036(8) 0.067(14) 0.033(8) 0.014(9) 0.023(6) 0.005(10)
C19 0.036(8) 0.067(14) 0.033(8) 0.014(9) 0.023(6) 0.005(10)

loop_
_atom_type_symbol
_atom_type_description
_atom_type_scat_dispersion_real
_atom_type_scat_dispersion_imag
_atom_type_scat_source
C C 0.0033 0.0016 'International Tables Vol C Tables 4.2.6.8 and 6.1.1.4'
I I -0.4742 1.8119 'International Tables Vol C Tables 4.2.6.8 and 6.1.1.4'
N N 0.0061 0.0033 'International Tables Vol C Tables 4.2.6.8 and 6.1.1.4'
Pb Pb -3.3944 10.1111 'International Tables Vol C Tables 4.2.6.8 and 6.1.1.4'
H H 0.0000 0.0000 'International Tables Vol C Tables 4.2.6.8 and 6.1.1.4'

loop_
_geom_angle_atom_site_label_1
_geom_angle_atom_site_label_2
_geom_angle_atom_site_label_3
_geom_angle
_geom_angle_site_symmetry_1
_geom_angle_site_symmetry_3
_geom_angle_publ_flag
I4 Pb3 I4 180.00(4) 7 . ?
I4 Pb3 I5 94.47(3) 7 . ?
I4 Pb3 I5 85.53(3) . . ?
I4 Pb3 I5 85.53(3) 7 7 ?
I4 Pb3 I5 94.47(3) . 7 ?
I5 Pb3 I5 180.00(5) . 7 ?
I4 Pb3 I6 93.89(3) 7 7 ?
I4 Pb3 I6 86.11(3) . 7 ?
I5 Pb3 I6 84.11(3) . 7 ?
I5 Pb3 I6 95.89(3) 7 7 ?
I4 Pb3 I6 86.11(3) 7 . ?
I4 Pb3 I6 93.89(3) . . ?
I5 Pb3 I6 95.89(3) . . ?
I5 Pb3 I6 84.11(3) 7 . ?
I6 Pb3 I6 180.00(4) 7 . ?
I4 Pb3 Pb2 128.93(2) 7 . ?
I4 Pb3 Pb2 51.07(2) . . ?
I5 Pb3 Pb2 51.54(2) . . ?
I5 Pb3 Pb2 128.46(2) 7 . ?
I6 Pb3 Pb2 51.74(2) 7 . ?
I6 Pb3 Pb2 128.26(2) . . ?
I4 Pb3 Pb2 51.07(2) 7 7 ?
I4 Pb3 Pb2 128.93(2) . 7 ?
I5 Pb3 Pb2 128.46(2) . 7 ?
I5 Pb3 Pb2 51.54(2) 7 7 ?
I6 Pb3 Pb2 128.26(2) 7 7 ?
I6 Pb3 Pb2 51.74(2) . 7 ?
Pb2 Pb3 Pb2 180.000(18) . 7 ?
I2 Pb1 I2 174.90(5) 2_554 . ?
I2 Pb1 I3 97.88(3) 2_554 2_554 ?
I2 Pb1 I3 85.82(3) . 2_554 ?
I2 Pb1 I3 85.82(3) 2_554 . ?
I2 Pb1 I3 97.88(3) . . ?
I3 Pb1 I3 87.51(5) 2_554 . ?
I2 Pb1 I1 84.87(3) 2_554 2_554 ?
I2 Pb1 I1 91.85(3) . 2_554 ?
I3 Pb1 I1 172.99(3) 2_554 2_554 ?
I3 Pb1 I1 86.26(3) . 2_554 ?
I2 Pb1 I1 91.85(3) 2_554 . ?
I2 Pb1 I1 84.87(3) . . ?
I3 Pb1 I1 86.26(3) 2_554 . ?
I3 Pb1 I1 172.99(3) . . ?
I1 Pb1 I1 100.13(5) 2_554 . ?
I2 Pb1 Pb2 51.48(2) 2_554 . ?
I2 Pb1 Pb2 128.62(2) . . ?
I3 Pb1 Pb2 126.07(3) 2_554 . ?
I3 Pb1 Pb2 52.38(2) . . ?
I1 Pb1 Pb2 51.29(2) 2_554 . ?
I1 Pb1 Pb2 130.15(3) . . ?
I2 Pb1 Pb2 128.62(2) 2_554 2_554 ?
I2 Pb1 Pb2 51.48(2) . 2_554 ?
I3 Pb1 Pb2 52.38(2) 2_554 2_554 ?
I3 Pb1 Pb2 126.07(3) . 2_554 ?
I1 Pb1 Pb2 130.15(3) 2_554 2_554 ?
I1 Pb1 Pb2 51.29(2) . 2_554 ?
Pb2 Pb1 Pb2 178.27(3) . 2_554 ?
I4 Pb2 I5 86.28(3) . . ?
I4 Pb2 I6 86.84(3) . 7 ?
I5 Pb2 I6 84.92(3) . 7 ?
I4 Pb2 I2 90.08(3) . 2_554 ?
I5 Pb2 I2 176.36(3) . 2_554 ?
I6 Pb2 I2 94.84(3) 7 2_554 ?
I4 Pb2 I1 95.00(4) . 2_554 ?
I5 Pb2 I1 95.13(4) . 2_554 ?
I6 Pb2 I1 178.16(3) 7 2_554 ?
I2 Pb2 I1 85.23(4) 2_554 2_554 ?
I4 Pb2 I3 174.19(3) . . ?
I5 Pb2 I3 99.37(4) . . ?
I6 Pb2 I3 92.30(3) 7 . ?
I2 Pb2 I3 84.27(3) 2_554 . ?
I1 Pb2 I3 85.88(3) 2_554 . ?
I4 Pb2 Pb3 51.50(2) . . ?
I5 Pb2 Pb3 52.12(3) . . ?
I6 Pb2 Pb3 52.29(2) 7 . ?
I2 Pb2 Pb3 125.11(3) 2_554 . ?
I1 Pb2 Pb3 129.03(2) 2_554 . ?
I3 Pb2 Pb3 131.57(2) . . ?
I4 Pb2 Pb1 125.78(3) . . ?
I5 Pb2 Pb1 131.81(3) . . ?
I6 Pb2 Pb1 126.47(3) 7 . ?
I2 Pb2 Pb1 50.92(3) 2_554 . ?
I1 Pb2 Pb1 52.32(2) 2_554 . ?
I3 Pb2 Pb1 50.82(2) . . ?
Pb3 Pb2 Pb1 175.993(15) . . ?
Pb2 I4 Pb3 77.43(3) . . ?
Pb1 I3 Pb2 76.81(3) . . ?
Pb2 I5 Pb3 76.34(3) . . ?
Pb2 I6 Pb3 75.97(3) 7 . ?
Pb1 I2 Pb2 77.61(3) . 2_554 ?
Pb2 I1 Pb1 76.39(3) 2_554 . ?
C5 N1 C1 120.7(13) . . ?
C5 N1 C7 119.2(12) . . ?
C1 N1 C7 120.1(12) . . ?
N1 C1 C2 122.0(14) . . ?
N1 C1 H1A 119.0 . . ?
C2 C1 H1A 119.0 . . ?
C1 C2 C3 118.4(13) . . ?
C1 C2 H2A 120.8 . . ?
C3 C2 H2A 120.8 . . ?
C4 C3 C2 119.8(13) . . ?
C4 C3 C6 119.8(13) . . ?
C2 C3 C6 120.2(13) . . ?
C3 C4 C5 119.0(13) . . ?
C3 C4 H4A 120.5 . . ?
C5 C4 H4A 120.5 . . ?
N1 C5 C4 120.0(13) . . ?
N1 C5 H5A 120.0 . . ?
C4 C5 H5A 120.0 . . ?
N2 C6 C3 176.6(19) . . ?
N1 C7 C8 112.8(12) . . ?
N1 C7 H7A 109.0 . . ?
C8 C7 H7A 109.0 . . ?
N1 C7 H7B 109.0 . . ?
C8 C7 H7B 109.0 . . ?
H7A C7 H7B 107.8 . . ?
C7 C8 H8A 109.5 . . ?
C7 C8 H8B 109.5 . . ?
H8A C8 H8B 109.5 . . ?
C7 C8 H8C 109.5 . . ?
H8A C8 H8C 109.5 . . ?
H8B C8 H8C 109.5 . . ?
C9 N3 C13 119.7(13) . . ?
C9 N3 C15 120.0(13) . . ?
C13 N3 C15 119.9(13) . . ?
N3 C9 C10 124.2(14) . . ?
N3 C9 H9A 117.9 . . ?
C10 C9 H9A 117.9 . . ?
C9 C10 C11 117.2(14) . . ?
C9 C10 H10A 121.4 . . ?
C11 C10 H10A 121.4 . . ?
C12 C11 C10 119.4(15) . . ?
C12 C11 C14 120.5(13) . . ?
C10 C11 C14 119.9(13) . . ?
C11 C12 C13 119.8(14) . . ?
C11 C12 H12A 120.1 . . ?
C13 C12 H12A 120.1 . . ?
N3 C13 C12 119.7(14) . . ?
N3 C13 H13A 120.2 . . ?
C12 C13 H13A 120.2 . . ?
N4 C14 C11 176.4(18) . . ?
C16 C15 N3 112.2(14) . . ?
C16 C15 H15A 109.2 . . ?
N3 C15 H15A 109.2 . . ?
C16 C15 H15B 109.2 . . ?
N3 C15 H15B 109.2 . . ?
H15A C15 H15B 107.9 . . ?
C15 C16 H16A 109.5 . . ?
C15 C16 H16B 109.5 . . ?
H16A C16 H16B 109.5 . . ?
C15 C16 H16C 109.5 . . ?
H16A C16 H16C 109.5 . . ?
H16B C16 H16C 109.5 . . ?
N5 C17 C18 176(3) . . ?
C17 C18 H18A 109.5 . . ?
C17 C18 H18B 109.5 . . ?
H18A C18 H18B 109.5 . . ?
C17 C18 H18C 109.5 . . ?
H18A C18 H18C 109.5 . . ?
H18B C18 H18C 109.5 . . ?
C19 C20 H20A 109.5 . . ?
C19 C20 H20B 109.5 . . ?
H20A C20 H20B 109.5 . . ?
C19 C20 H20C 109.5 . . ?
H20A C20 H20C 109.5 . . ?
H20B C20 H20C 109.5 . . ?
N6 C19 C20 146(3) . . ?

loop_
_geom_bond_atom_site_label_1
_geom_bond_atom_site_label_2
_geom_bond_distance
_geom_bond_site_symmetry_2
_geom_bond_publ_flag
Pb3 I4 3.1943(11) 7 ?
Pb3 I4 3.1943(11) . ?
Pb3 I5 3.2361(13) . ?
Pb3 I5 3.2361(13) 7 ?
Pb3 I6 3.2485(11) 7 ?
Pb3 I6 3.2485(11) . ?
Pb3 Pb2 3.9838(12) . ?
Pb3 Pb2 3.9838(12) 7 ?
Pb1 I2 3.2053(12) 2_554 ?
Pb1 I2 3.2053(12) . ?
Pb1 I3 3.2108(13) 2_554 ?
Pb1 I3 3.2108(13) . ?
Pb1 I1 3.2843(13) 2_554 ?
Pb1 I1 3.2843(13) . ?
Pb1 Pb2 4.0330(13) . ?
Pb1 Pb2 4.0330(13) 2_554 ?
Pb2 I4 3.1750(12) . ?
Pb2 I5 3.2102(13) . ?
Pb2 I6 3.2245(12) 7 ?
Pb2 I2 3.2305(12) 2_554 ?
Pb2 I1 3.2378(12) 2_554 ?
Pb2 I3 3.2808(12) . ?
I6 Pb2 3.2245(12) 7 ?
I2 Pb2 3.2305(12) 2_554 ?
I1 Pb2 3.2378(12) 2_554 ?
N1 C5 1.330(15) . ?
N1 C1 1.340(16) . ?
N1 C7 1.487(17) . ?
N2 C6 1.146(17) . ?
C1 C2 1.346(18) . ?
C1 H1A 0.9400 . ?
C2 C3 1.386(17) . ?
C2 H2A 0.9400 . ?
C3 C4 1.370(17) . ?
C3 C6 1.456(19) . ?
C4 C5 1.388(18) . ?
C4 H4A 0.9400 . ?
C5 H5A 0.9400 . ?
C7 C8 1.52(2) . ?
C7 H7A 0.9800 . ?
C7 H7B 0.9800 . ?
C8 H8A 0.9700 . ?
C8 H8B 0.9700 . ?
C8 H8C 0.9700 . ?
N3 C9 1.320(17) . ?
N3 C13 1.336(16) . ?
N3 C15 1.466(18) . ?
N4 C14 1.114(18) . ?
C9 C10 1.35(2) . ?
C9 H9A 0.9400 . ?
C10 C11 1.397(17) . ?
C10 H10A 0.9400 . ?
C11 C12 1.363(17) . ?
C11 C14 1.49(2) . ?
C12 C13 1.398(19) . ?
C12 H12A 0.9400 . ?
C13 H13A 0.9400 . ?
C15 C16 1.42(2) . ?
C15 H15A 0.9800 . ?
C15 H15B 0.9800 . ?
C16 H16A 0.9700 . ?
C16 H16B 0.9700 . ?
C16 H16C 0.9700 . ?
C17 N5 1.11(2) . ?
C17 C18 1.46(2) . ?
C18 H18A 0.9700 . ?
C18 H18B 0.9700 . ?
C18 H18C 0.9700 . ?
N6 C19 1.15(4) . ?
C20 C19 1.38(4) . ?
C20 H20A 0.9700 . ?
C20 H20B 0.9700 . ?
C20 H20C 0.9700 . ?
